data_1570512
loop_
_publ_author_name
'Wang, Hui'
'Liu, Hui'
'Wang, Mingsen'
'Hou, Jiaheng'
'Li, Yongjun'
'Wang, Yuancheng'
'Zhao, Yingjie'

_publ_section_title
;
 Cucurbituril-based supramolecular host-guest complexes: single-crystal
 structures and dual-state fluorescence enhancement.
;
_journal_issue 2
_journal_name_full 'Chemical science'
_journal_page_first 458
_journal_page_last 465
_journal_paper_doi 10.1039/d3sc04813f
_journal_volume 15
_journal_year 2024
_chemical_absolute_configuration unk
_chemical_formula_sum 'C160 H150 I4 N68 O32'
_chemical_formula_weight 4045.07
_chemical_name_common M1_CB[8]
_chemical_name_systematic M1_CB[8]
_space_group_crystal_system tetragonal
_space_group_IT_number 112
_space_group_name_Hall 'P -4 2c'
_space_group_name_H-M_alt 'P -4 2 c'
_atom_sites_solution_hydrogens geom
_atom_sites_solution_primary direct
_audit_creation_method
;FinalCif V118 by Daniel Kratzert, Freiburg 2023,
https://dkratzert.de/finalcif.html
;
_audit_update_record
;
2023-07-31 deposited with the CCDC.	2023-11-29 downloaded from the CCDC.
;
_cell_angle_alpha 90
_cell_angle_beta 90
_cell_angle_gamma 90
_cell_formula_units_Z 4
_cell_length_a 18.6227(4)
_cell_length_b 18.6227(4)
_cell_length_c 90.614(3)
_cell_measurement_reflns_used 9837
_cell_measurement_temperature 220(2)
_cell_measurement_theta_max 20.1885
_cell_measurement_theta_min 1.916
_cell_volume 31425.4(14)
_computing_cell_refinement 'SAINT V8.40B'
_computing_data_collection 'Bruker BIS V6.2.16/2021-10-23 && APEX4 2022.10-0'
_computing_data_reduction 'SAINT V8.40B'
_computing_structure_refinement 'SHELXL-2019/2 (Sheldrick, 2019)'
_computing_structure_solution 'SHELXT (G. Sheldrick)'
_diffrn_ambient_environment N~2~
_diffrn_ambient_temperature 220(2)
_diffrn_detector CPAD
_diffrn_detector_area_resol_mean 7.41
_diffrn_detector_type 'Bruker PHOTON III'
_diffrn_measured_fraction_theta_full 0.994
_diffrn_measured_fraction_theta_max 0.994
_diffrn_measurement_device 'three-circle diffractometer'
_diffrn_measurement_device_type 'Bruker D8 VENTURE dual wavelength Mo/Cu'
_diffrn_measurement_method '\w and \f scans'
_diffrn_measurement_specimen_support 'MiTeGen micromount'
_diffrn_radiation_monochromator 'mirror optics'
_diffrn_radiation_probe x-ray
_diffrn_radiation_type MoK\a
_diffrn_radiation_wavelength 0.71073
_diffrn_reflns_av_R_equivalents 0.0752
_diffrn_reflns_av_unetI/netI 0.0715
_diffrn_reflns_Laue_measured_fraction_full 0.994
_diffrn_reflns_Laue_measured_fraction_max 0.994
_diffrn_reflns_limit_h_max 22
_diffrn_reflns_limit_h_min -22
_diffrn_reflns_limit_k_max 22
_diffrn_reflns_limit_k_min -18
_diffrn_reflns_limit_l_max 101
_diffrn_reflns_limit_l_min -107
_diffrn_reflns_number 155754
_diffrn_reflns_point_group_measured_fraction_full 0.985
_diffrn_reflns_point_group_measured_fraction_max 0.985
_diffrn_reflns_theta_full 24.974
_diffrn_reflns_theta_max 24.974
_diffrn_reflns_theta_min 2.052
_diffrn_source 'microfocus sealed X-ray tube'
_diffrn_source_type 'Incoatec I\ms'
_exptl_absorpt_coefficient_mu 0.448
_exptl_absorpt_correction_T_max 0.7452
_exptl_absorpt_correction_T_min 0.6234
_exptl_absorpt_correction_type multi-scan
_exptl_absorpt_process_details
;SADABS 2016/2: Krause, L., Herbst-Irmer, R., Sheldrick G.M. & Stalke D.,
 J. Appl. Cryst. 48 (2015) 3-10
;
_exptl_crystal_colour orange
_exptl_crystal_density_diffrn 0.855
_exptl_crystal_description block
_exptl_crystal_F_000 8216
_exptl_crystal_size_max 0.2
_exptl_crystal_size_mid 0.1
_exptl_crystal_size_min 0.1
_refine_diff_density_max 1.523
_refine_diff_density_min -0.472
_refine_diff_density_rms 0.085
_refine_ls_abs_structure_details
;
 Refined as an inversion twin.
;
_refine_ls_abs_structure_Flack 0.15(3)
_refine_ls_extinction_method none
_refine_ls_goodness_of_fit_ref 1.049
_refine_ls_hydrogen_treatment constr
_refine_ls_matrix_type full
_refine_ls_number_parameters 1185
_refine_ls_number_reflns 27225
_refine_ls_number_restraints 948
_refine_ls_restrained_S_all 1.080
_refine_ls_R_factor_all 0.1406
_refine_ls_R_factor_gt 0.0880
_refine_ls_shift/su_max 0.002
_refine_ls_shift/su_mean 0.000
_refine_ls_structure_factor_coef Fsqd
_refine_ls_weighting_details 'w=1/[\s^2^(Fo^2^)+(0.1717P)^2^] where P=(Fo^2^+2Fc^2^)/3'
_refine_ls_weighting_scheme calc
_refine_ls_wR_factor_gt 0.2464
_refine_ls_wR_factor_ref 0.2812
_reflns_Friedel_coverage 0.845
_reflns_Friedel_fraction_full 0.976
_reflns_Friedel_fraction_max 0.976
_reflns_number_gt 15284
_reflns_number_total 27225
_reflns_threshold_expression 'I > 2\s(I)'
_cod_data_source_file d3sc04813f2.cif
_cod_data_source_block S6_CCF_SA_0m_sq_sq
_cod_depositor_comments 'Adding full bibliography for 1570510--1570512.cif.'
_cod_original_cell_volume 31425.4(17)
_cod_database_code 1570512
_shelx_shelxl_version_number 2019/2
_shelx_space_group_comment
;
The symmetry employed for this shelxl refinement is uniquely defined
by the following loop, which should always be used as a source of
symmetry information in preference to the above space-group names.
They are only intended as comments.
;
_diffrn_measurement_ambient_temperature_device_make 'Oxford Cryostream 800'

loop_
_space_group_symop_operation_xyz
'x, y, z'
'-x, -y, z'
'y, -x, -z'
'-y, x, -z'
'-x, y, -z+1/2'
'x, -y, -z+1/2'
'-y, -x, z+1/2'
'y, x, z+1/2'

loop_
_atom_site_label
_atom_site_type_symbol
_atom_site_fract_x
_atom_site_fract_y
_atom_site_fract_z
_atom_site_U_iso_or_equiv
_atom_site_adp_type
_atom_site_occupancy
_atom_site_site_symmetry_order
_atom_site_calc_flag
_atom_site_refinement_flags_posn
_atom_site_refinement_flags_adp
_atom_site_refinement_flags_occupancy
_atom_site_disorder_assembly
_atom_site_disorder_group
C1 C 0.5294(5) 0.9763(5) 0.57237(11) 0.063(2) Uani 1 1 d . U . . .
C2 C 0.5616(5) 0.9524(5) 0.55900(11) 0.062(2) Uani 1 1 d D U . . .
C3 C 0.5304(4) 0.9781(4) 0.54626(10) 0.057(2) Uani 1 1 d D U . . .
C4 C 0.5603(4) 0.9576(4) 0.53090(5) 0.072(3) Uani 1 1 d G U . . .
C5 C 0.6095(4) 1.0030(4) 0.52409(6) 0.081(3) Uani 1 1 d G U . . .
H5 H 0.632606 1.039004 0.529593 0.097 Uiso 1 1 calc R U . . .
C6 C 0.6245(4) 0.9951(4) 0.50915(6) 0.089(3) Uani 1 1 d DG U . . .
H6 H 0.657756 1.025731 0.504553 0.107 Uiso 1 1 calc R U . . .
C7 C 0.5903(4) 0.9418(4) 0.50102(5) 0.095(3) Uani 1 1 d DG U . . .
C8 C 0.5412(4) 0.8964(4) 0.50783(7) 0.096(3) Uani 1 1 d DG U . . .
H8 H 0.518065 0.860410 0.502328 0.115 Uiso 1 1 calc DR U . . .
C9 C 0.5262(4) 0.9044(4) 0.52277(7) 0.093(3) Uani 1 1 d G U . . .
H9 H 0.492914 0.873682 0.527368 0.111 Uiso 1 1 calc R U . . .
C10 C 0.6030(7) 0.9423(7) 0.48459(9) 0.128(4) Uani 1 1 d D U . . .
H10 H 0.642184 0.966737 0.480426 0.154 Uiso 1 1 calc DR U . . .
C11 C 0.5630(7) 0.9117(6) 0.47744(8) 0.149(5) Uani 1 1 d D U . . .
H11 H 0.527104 0.882603 0.481624 0.179 Uiso 1 1 calc DR U . . .
C12 C 0.5701(5) 0.9199(5) 0.46108(8) 0.178(5) Uani 1 1 d DG U . . .
C13 C 0.6118(6) 0.9730(5) 0.45454(9) 0.197(6) Uani 1 1 d DG U . . .
H13 H 0.637158 1.005834 0.460462 0.237 Uiso 1 1 calc DR U . . .
C14 C 0.6161(6) 0.9776(6) 0.43926(10) 0.202(6) Uani 1 1 d DG U . . .
H14 H 0.644313 1.013505 0.434840 0.242 Uiso 1 1 calc R U . . .
N1 N 0.5787(6) 0.9291(6) 0.43051(8) 0.199(6) Uani 1 1 d DG U . . .
C15 C 0.5369(6) 0.8760(6) 0.43704(10) 0.201(6) Uani 1 1 d DG U . . .
H15 H 0.511620 0.843132 0.431120 0.242 Uiso 1 1 calc R U . . .
C16 C 0.5327(6) 0.8714(5) 0.45232(10) 0.192(6) Uani 1 1 d DG U . . .
H16 H 0.504463 0.835461 0.456743 0.230 Uiso 1 1 calc R U . . .
C17 C 0.5842(9) 0.9357(9) 0.4147(2) 0.232(11) Uani 1 1 d D U . . .
H17A H 0.628665 0.959888 0.412202 0.348 Uiso 1 1 calc R U . . .
H17B H 0.543876 0.963344 0.411011 0.348 Uiso 1 1 calc R U . . .
H17C H 0.583725 0.888286 0.410270 0.348 Uiso 1 1 calc R U . . .
C18 C 0.6283(5) 0.9019(6) 0.55881(12) 0.076(3) Uani 1 1 d D U . . .
H18A H 0.651234 0.904247 0.549214 0.114 Uiso 1 1 calc R U . . .
H18B H 0.613149 0.852971 0.560758 0.114 Uiso 1 1 calc R U . . .
H18C H 0.662041 0.917028 0.566353 0.114 Uiso 1 1 calc R U . . .
C19 C 0.5637(5) 0.9539(4) 0.58716(6) 0.081(3) Uani 1 1 d G U . . .
C20 C 0.5398(5) 0.8901(4) 0.59343(8) 0.099(3) Uani 1 1 d G U . . .
H20 H 0.513052 0.857365 0.587755 0.119 Uiso 1 1 calc R U . . .
C21 C 0.5555(5) 0.8746(4) 0.60808(8) 0.110(4) Uani 1 1 d G U . . .
H21 H 0.539408 0.831438 0.612320 0.132 Uiso 1 1 calc R U . . .
C22 C 0.5951(5) 0.9229(5) 0.61647(6) 0.099(3) Uani 1 1 d DG U . . .
C23 C 0.6190(4) 0.9868(5) 0.61021(8) 0.103(3) Uani 1 1 d G U . . .
H23 H 0.645759 1.019456 0.615883 0.124 Uiso 1 1 calc R U . . .
C24 C 0.6033(5) 1.0022(4) 0.59555(8) 0.103(3) Uani 1 1 d G U . . .
H24 H 0.619404 1.045385 0.591317 0.124 Uiso 1 1 calc R U . . .
C25 C 0.5981(8) 0.9119(9) 0.63303(12) 0.109(4) Uani 1 1 d D U . . .
H25A H 0.599507 0.864085 0.636343 0.130 Uiso 1 1 calc R U . . .
C26 C 0.5989(10) 0.9580(12) 0.64247(17) 0.149(5) Uani 1 1 d . U . . .
H26 H 0.610263 1.003367 0.638580 0.179 Uiso 1 1 calc R U . . .
C27 C 0.5859(9) 0.9607(9) 0.65931(10) 0.183(5) Uani 1 1 d G U . . .
C28 C 0.5428(9) 0.9043(7) 0.66403(14) 0.197(6) Uani 1 1 d G U . . .
H28 H 0.522869 0.872391 0.657102 0.236 Uiso 1 1 calc R U . . .
C29 C 0.5291(8) 0.8950(7) 0.67899(16) 0.195(6) Uani 1 1 d G U . . .
H29 H 0.499959 0.856799 0.682177 0.234 Uiso 1 1 calc R U . . .
N2 N 0.5585(8) 0.9421(8) 0.68922(10) 0.171(5) Uani 1 1 d DG U . . .
C30 C 0.6016(7) 0.9986(7) 0.68450(13) 0.176(5) Uani 1 1 d G U . . .
H30 H 0.621499 1.030475 0.691429 0.211 Uiso 1 1 calc R U . . .
C31 C 0.6153(7) 1.0079(8) 0.66955(15) 0.192(6) Uani 1 1 d G U . . .
H31 H 0.644410 1.046068 0.666355 0.231 Uiso 1 1 calc R U . . .
C32 C 0.5729(9) 0.9265(9) 0.70488(14) 0.125(5) Uani 1 1 d D U . . .
H32A H 0.554283 0.965155 0.710939 0.187 Uiso 1 1 calc R U . . .
H32B H 0.624240 0.922090 0.706408 0.187 Uiso 1 1 calc R U . . .
H32C H 0.549553 0.881800 0.707597 0.187 Uiso 1 1 calc R U . . .
C1_2 C 0.7880(5) 1.1689(5) 0.45882(11) 0.065(2) Uani 1 1 d D U . . .
H1_2 H 0.838324 1.186025 0.459077 0.078 Uiso 1 1 calc R U . . .
C2_2 C 0.7361(5) 1.2328(5) 0.45958(12) 0.057(2) Uani 1 1 d D U . . .
H2_2 H 0.762156 1.279098 0.459220 0.068 Uiso 1 1 calc R U . . .
C3_2 C 0.7165(5) 1.1680(5) 0.43801(11) 0.054(2) Uani 1 1 d . U . . .
C4_2 C 0.8162(5) 1.0773(5) 0.43942(11) 0.064(2) Uani 1 1 d . U . . .
H4A_2 H 0.805048 1.071624 0.428919 0.077 Uiso 1 1 calc R U . . .
H4B_2 H 0.866511 1.092399 0.440134 0.077 Uiso 1 1 calc R U . . .
C5_2 C 0.7903(5) 0.9481(5) 0.43891(11) 0.063(2) Uani 1 1 d . U . . .
C6_2 C 0.8449(5) 0.9060(4) 0.45915(11) 0.061(2) Uani 1 1 d D U . . .
H6_2 H 0.893936 0.885367 0.458827 0.073 Uiso 1 1 calc R U . . .
C7_2 C 0.8479(5) 0.9871(4) 0.45908(10) 0.058(2) Uani 1 1 d D U . . .
H7_2 H 0.898368 1.003811 0.458867 0.070 Uiso 1 1 calc R U . . .
C8_2 C 0.7230(5) 1.1661(5) 0.48083(12) 0.062(2) Uani 1 1 d . U . . .
C9_2 C 0.3399(5) 0.7186(5) 0.48004(10) 0.059(2) Uani 1 1 d . U . . .
H9A_2 H 0.311407 0.674354 0.479539 0.070 Uiso 1 1 calc R U . . .
H9B_2 H 0.345746 0.731243 0.490463 0.070 Uiso 1 1 calc R U . . .
C10_2 C 0.5986(4) 0.6631(5) 0.48012(11) 0.059(2) Uani 1 1 d . U . . .
H10A_2 H 0.608775 0.611612 0.479287 0.070 Uiso 1 1 calc R U . . .
H10B_2 H 0.597773 0.675543 0.490631 0.070 Uiso 1 1 calc R U . . .
C11_2 C 0.5035(4) 0.6418(5) 0.45988(10) 0.062(2) Uani 1 1 d D U . . .
H11_2 H 0.510527 0.589138 0.460064 0.074 Uiso 1 1 calc R U . . .
C12_2 C 0.4231(4) 0.6640(5) 0.45961(10) 0.061(2) Uani 1 1 d D U . . .
H12_2 H 0.391565 0.621167 0.459518 0.073 Uiso 1 1 calc R U . . .
C13_2 C 0.3454(5) 0.7139(5) 0.43888(11) 0.065(2) Uani 1 1 d . U . . .
H13A_2 H 0.316466 0.670438 0.440244 0.077 Uiso 1 1 calc R U . . .
H13B_2 H 0.353292 0.720763 0.428280 0.077 Uiso 1 1 calc R U . . .
C14_2 C 0.4777(5) 0.7084(5) 0.43829(11) 0.060(2) Uani 1 1 d . U . . .
C15_2 C 0.8072(5) 0.8157(5) 0.44000(11) 0.065(2) Uani 1 1 d . U . . .
H15A_2 H 0.800993 0.818741 0.429282 0.078 Uiso 1 1 calc R U . . .
H15B_2 H 0.853454 0.792525 0.441947 0.078 Uiso 1 1 calc R U . . .
C16_2 C 0.6935(5) 0.7460(6) 0.43821(12) 0.063(2) Uani 1 1 d . U . . .
C17_2 C 0.6915(4) 0.6845(5) 0.46025(11) 0.063(2) Uani 1 1 d D U . . .
H17_2 H 0.706076 0.633446 0.460750 0.075 Uiso 1 1 calc R U . . .
C18_2 C 0.7587(5) 0.7332(5) 0.45955(12) 0.061(2) Uani 1 1 d D U . . .
H18_2 H 0.803665 0.704839 0.459620 0.073 Uiso 1 1 calc R U . . .
C19_2 C 0.7982(5) 0.9496(5) 0.48157(11) 0.055(2) Uani 1 1 d . U . . .
C20_2 C 0.8056(5) 0.8180(5) 0.47984(11) 0.065(2) Uani 1 1 d . U . . .
H20A_2 H 0.851906 0.793988 0.478365 0.078 Uiso 1 1 calc R U . . .
H20B_2 H 0.797007 0.821080 0.490491 0.078 Uiso 1 1 calc R U . . .
C21_2 C 0.6931(5) 0.7557(5) 0.48167(11) 0.050(2) Uani 1 1 d . U . . .
C22_2 C 0.8217(5) 1.0818(5) 0.47883(11) 0.062(2) Uani 1 1 d . U . . .
H22A_2 H 0.817269 1.082134 0.489607 0.074 Uiso 1 1 calc R U . . .
H22B_2 H 0.869872 1.098978 0.476324 0.074 Uiso 1 1 calc R U . . .
C23_2 C 0.4747(5) 0.7097(5) 0.48169(12) 0.064(2) Uani 1 1 d . U . . .
C24_2 C 0.5973(5) 0.6588(5) 0.44026(11) 0.063(2) Uani 1 1 d . U . . .
H24A_2 H 0.594289 0.671272 0.429765 0.075 Uiso 1 1 calc R U . . .
H24B_2 H 0.607251 0.607274 0.440959 0.075 Uiso 1 1 calc R U . . .
N1_2 N 0.7737(4) 1.1319(4) 0.44499(9) 0.0629(19) Uani 1 1 d . U . . .
N2_2 N 0.6955(4) 1.2190(4) 0.44548(9) 0.0589(19) Uani 1 1 d . U . . .
N3_2 N 0.8099(4) 1.0117(4) 0.44603(8) 0.0632(19) Uani 1 1 d . U . . .
N4_2 N 0.8081(4) 0.8904(4) 0.44637(9) 0.0615(19) Uani 1 1 d . U . . .
N5_2 N 0.7703(4) 1.1295(4) 0.47280(8) 0.0599(18) Uani 1 1 d . U . . .
N6_2 N 0.3022(4) 0.7747(4) 0.47269(8) 0.0522(18) Uani 1 1 d . U . . .
N7_2 N 0.4138(4) 0.7050(4) 0.47321(8) 0.0565(18) Uani 1 1 d . U . . .
N8_2 N 0.5296(4) 0.6783(4) 0.47367(9) 0.0645(19) Uani 1 1 d . U . . .
N9_2 N 0.4135(4) 0.7061(4) 0.44635(8) 0.0574(18) Uani 1 1 d . U . . .
N10_2 N 0.5295(4) 0.6736(4) 0.44714(8) 0.0581(18) Uani 1 1 d . U . . .
N11_2 N 0.7503(4) 0.7720(4) 0.44613(9) 0.061(2) Uani 1 1 d . U . . .
N12_2 N 0.6565(4) 0.6983(4) 0.44689(8) 0.064(2) Uani 1 1 d . U . . .
N13_2 N 0.8096(4) 0.8902(4) 0.47377(8) 0.0577(18) Uani 1 1 d . U . . .
N14_2 N 0.8134(4) 1.0065(4) 0.47342(8) 0.0597(18) Uani 1 1 d . U . . .
N15_2 N 0.7501(4) 0.7753(4) 0.47325(10) 0.0583(19) Uani 1 1 d . U . . .
N16_2 N 0.6546(4) 0.7034(4) 0.47282(8) 0.0581(18) Uani 1 1 d . U . . .
O1_2 O 0.6957(4) 1.1485(4) 0.42536(8) 0.0712(18) Uani 1 1 d . U . . .
O2_2 O 0.7601(4) 0.9461(4) 0.42566(8) 0.0790(19) Uani 1 1 d . U . . .
O3_2 O 0.7031(3) 1.1511(3) 0.49333(7) 0.0602(16) Uani 1 1 d . U . . .
O4_2 O 0.4785(3) 0.7339(4) 0.49398(7) 0.0669(17) Uani 1 1 d . U . . .
O5_2 O 0.4817(3) 0.7333(4) 0.42626(7) 0.080(2) Uani 1 1 d . U . . .
O6_2 O 0.6753(4) 0.7685(4) 0.42656(7) 0.0707(18) Uani 1 1 d . U . . .
O7_2 O 0.7759(3) 0.9507(3) 0.49397(7) 0.0611(16) Uani 1 1 d . U . . .
O8_2 O 0.6766(3) 0.7768(3) 0.49380(7) 0.0636(16) Uani 1 1 d . U . . .
I1_3 I 0.000000 0.500000 0.750000 0.0847(9) Uani 0.790(7) 4 d S T P A 1
I2_3 I 0.9610(2) 0.9951(2) 0.40981(4) 0.1014(16) Uani 0.228(2) 1 d . . P B 2
I3_3 I 0.500000 0.500000 0.40940(2) 0.1794(16) Uani 0.728(4) 2 d S T P C 3
I4_3 I 0.000000 0.000000 0.64506(2) 0.0927(6) Uani 0.818(4) 2 d S T P D 4
I5_3 I 0.500000 0.500000 0.64544(2) 0.1185(8) Uani 0.831(4) 2 d S T P E 5
I6_3 I 0.000000 0.000000 0.48550(3) 0.0904(14) Uani 0.343(4) 2 d S T P F 6
I7_3 I 0.8898(4) 0.5079(3) 0.69322(6) 0.080(2) Uani 0.122(2) 1 d . . P G 7
I8_3 I 0.9905(4) 0.6109(4) 0.69121(6) 0.071(3) Uani 0.092(2) 1 d . . P H 8
C1_4 C 0.1568(6) 0.9785(5) 0.61652(11) 0.076(3) Uani 1 1 d . U . . .
H1_4 H 0.110079 0.953261 0.616986 0.091 Uiso 1 1 calc R U . . .
C2_4 C 0.1469(6) 1.0585(5) 0.61642(11) 0.068(2) Uani 1 1 d . U . . .
H2_4 H 0.095260 1.070938 0.616137 0.081 Uiso 1 1 calc R U . . .
C3_4 C 0.2059(6) 1.0303(6) 0.63813(12) 0.072(3) Uani 1 1 d . U . . .
C4_4 C 0.2066(6) 1.0206(6) 0.59485(11) 0.070(3) Uani 1 1 d . U . . .
C5_4 C 0.2036(6) 0.8967(6) 0.63844(12) 0.074(3) Uani 1 1 d . U . . .
H5A_4 H 0.216966 0.906004 0.648730 0.088 Uiso 1 1 calc R U . . .
H5B_4 H 0.156672 0.872934 0.638362 0.088 Uiso 1 1 calc R U . . .
C6_4 C 0.3110(6) 0.8192(6) 0.63914(13) 0.069(3) Uani 1 1 d . U . . .
C7_4 C 0.2954(6) 0.7481(6) 0.61850(12) 0.071(2) Uani 1 1 d . U . . .
H7_4 H 0.271395 0.700771 0.619121 0.086 Uiso 1 1 calc R U . . .
C8_4 C 0.2365(6) 0.8106(6) 0.61809(11) 0.072(2) Uani 1 1 d . U . . .
H8_4 H 0.186950 0.791483 0.618650 0.086 Uiso 1 1 calc R U . . .
C9_4 C 0.7897(6) 0.7549(5) 0.61548(11) 0.062(2) Uani 1 1 d . U . . .
H9_4 H 0.837159 0.731395 0.614456 0.074 Uiso 1 1 calc R U . . .
C10_4 C 0.7255(5) 0.6998(5) 0.61594(10) 0.059(2) Uani 1 1 d . U . . .
H10_4 H 0.743046 0.649656 0.615665 0.071 Uiso 1 1 calc R U . . .
C11_4 C 0.7254(6) 0.7680(6) 0.63810(14) 0.070(3) Uani 1 1 d . U . . .
C12_4 C 0.1987(6) 0.8909(6) 0.59715(11) 0.075(3) Uani 1 1 d . U . . .
H12A_4 H 0.210820 0.895446 0.586671 0.089 Uiso 1 1 calc R U . . .
H12B_4 H 0.150970 0.868943 0.597825 0.089 Uiso 1 1 calc R U . . .
C13_4 C 0.3044(6) 0.8073(6) 0.59587(14) 0.070(3) Uani 1 1 d . U . . .
C14_4 C 0.8231(5) 0.8503(5) 0.59615(11) 0.064(2) Uani 1 1 d . U . . .
H14A_4 H 0.871965 0.832010 0.597503 0.077 Uiso 1 1 calc R U . . .
H14B_4 H 0.813773 0.853833 0.585528 0.077 Uiso 1 1 calc R U . . .
C15_4 C 0.7161(5) 0.7701(5) 0.59520(12) 0.058(2) Uani 1 1 d . U . . .
C16_4 C 0.3784(6) 0.7106(6) 0.63774(11) 0.075(3) Uani 1 1 d . U . . .
H16A_4 H 0.354352 0.663821 0.637263 0.091 Uiso 1 1 calc R U . . .
H16B_4 H 0.383874 0.722912 0.648194 0.091 Uiso 1 1 calc R U . . .
C17_4 C 0.5131(6) 0.7068(5) 0.63845(11) 0.067(2) Uani 1 1 d . U . . .
C18_4 C 0.5405(5) 0.6426(5) 0.61800(10) 0.063(2) Uani 1 1 d . U . . .
H18_4 H 0.551986 0.590746 0.618463 0.076 Uiso 1 1 calc R U . . .
C19_4 C 0.4595(5) 0.6587(5) 0.61724(10) 0.062(2) Uani 1 1 d . U . . .
H19_4 H 0.431604 0.613696 0.618105 0.075 Uiso 1 1 calc R U . . .
C20_4 C 0.3751(6) 0.6988(6) 0.59796(12) 0.072(3) Uani 1 1 d . U . . .
H20_4 H 0.357860 0.668166 0.590510 0.086 Uiso 1 1 calc R U . . .
C21_4 C 0.5031(6) 0.7040(5) 0.59546(11) 0.063(2) Uani 1 1 d . U . . .
C22_4 C 0.6334(5) 0.6678(6) 0.59685(11) 0.066(2) Uani 1 1 d . U . . .
H22A_4 H 0.630327 0.674338 0.586137 0.079 Uiso 1 1 calc R U . . .
H22B_4 H 0.648904 0.618384 0.598716 0.079 Uiso 1 1 calc R U . . .
C23_4 C 0.6403(5) 0.6687(5) 0.63588(11) 0.066(2) Uani 1 1 d . U . . .
H23_4 H 0.651407 0.632370 0.642715 0.079 Uiso 1 1 calc R U . . .
C24_4 C 0.1667(6) 1.1541(6) 0.63511(12) 0.070(3) Uani 1 1 d . U . . .
H24A_4 H 0.168298 1.152922 0.645919 0.083 Uiso 1 1 calc R U . . .
H24B_4 H 0.118517 1.169647 0.632175 0.083 Uiso 1 1 calc R U . . .
N1_4 N 0.1994(5) 0.9665(5) 0.63008(9) 0.074(2) Uani 1 1 d . U . . .
N2_4 N 0.1790(4) 1.0841(5) 0.62964(9) 0.067(2) Uani 1 1 d . U . . .
N3_4 N 0.1963(5) 0.9590(5) 0.60345(9) 0.071(2) Uani 1 1 d . U . . .
N4_4 N 0.1827(5) 1.0807(5) 0.60264(9) 0.072(2) Uani 1 1 d . U . . .
N5_4 N 0.2569(5) 0.8506(5) 0.63158(9) 0.073(2) Uani 1 1 d . U . . .
N6_4 N 0.3342(5) 0.7609(5) 0.63130(9) 0.068(2) Uani 1 1 d . U . . .
N8_4 N 0.7809(4) 0.7938(4) 0.62978(9) 0.065(2) Uani 1 1 d . U . . .
N9_4 N 0.6893(4) 0.7153(4) 0.62983(9) 0.0648(19) Uani 1 1 d . U . . .
N10_4 N 0.2510(5) 0.8435(4) 0.60426(9) 0.071(2) Uani 1 1 d . U . . .
N11_4 N 0.3318(4) 0.7550(4) 0.60450(9) 0.0644(19) Uani 1 1 d . U . . .
N12_4 N 0.7712(4) 0.8000(4) 0.60292(8) 0.0573(18) Uani 1 1 d . U . . .
N13_4 N 0.6883(4) 0.7177(5) 0.60279(9) 0.0630(19) Uani 1 1 d . U . . .
N14_4 N 0.4519(5) 0.7028(4) 0.63112(8) 0.067(2) Uani 1 1 d . U . . .
N15_4 N 0.5689(4) 0.6836(4) 0.63017(8) 0.0581(18) Uani 1 1 d . U . . .
N17_4 N 0.4434(5) 0.6939(4) 0.60356(9) 0.067(2) Uani 1 1 d . U . . .
N18_4 N 0.5611(5) 0.6783(4) 0.60332(9) 0.0646(19) Uani 1 1 d . U . . .
O1_4 O 0.2290(4) 1.0351(4) 0.65113(7) 0.081(2) Uani 1 1 d . U . . .
O2_4 O 0.2291(4) 1.0222(3) 0.58253(8) 0.0756(19) Uani 1 1 d . U . . .
O3_4 O 0.3329(4) 0.8396(4) 0.65108(9) 0.088(2) Uani 1 1 d . U . . .
O4_4 O 0.7101(4) 0.7860(4) 0.65029(8) 0.072(2) Uani 1 1 d . U . . .
O5_4 O 0.3199(5) 0.8203(4) 0.58389(9) 0.088(2) Uani 1 1 d . U . . .
O6_4 O 0.6976(3) 0.7884(3) 0.58218(7) 0.0618(17) Uani 1 1 d . U . . .
O7_4 O 0.5205(4) 0.7353(4) 0.65155(7) 0.078(2) Uani 1 1 d . U . . .
O8_4 O 0.5075(4) 0.7225(3) 0.58295(6) 0.0650(16) Uani 1 1 d . U . . .

loop_
_atom_site_aniso_label
_atom_site_aniso_U_11
_atom_site_aniso_U_22
_atom_site_aniso_U_33
_atom_site_aniso_U_23
_atom_site_aniso_U_13
_atom_site_aniso_U_12
C1 0.059(5) 0.066(5) 0.062(6) 0.001(4) -0.007(4) -0.005(4)
C2 0.054(5) 0.068(5) 0.065(6) -0.005(5) -0.003(4) -0.015(4)
C3 0.067(5) 0.055(5) 0.049(5) 0.008(4) -0.008(4) -0.008(4)
C4 0.083(6) 0.080(6) 0.052(5) 0.004(5) 0.002(5) -0.010(5)
C5 0.089(6) 0.081(6) 0.072(6) 0.000(6) 0.003(5) -0.019(5)
C6 0.112(7) 0.091(6) 0.065(6) -0.007(6) -0.002(5) 0.004(6)
C7 0.107(7) 0.105(7) 0.072(6) -0.010(6) -0.023(6) 0.017(6)
C8 0.108(7) 0.110(8) 0.070(6) -0.021(6) 0.009(6) -0.015(6)
C9 0.103(7) 0.110(7) 0.066(6) -0.016(6) -0.002(6) -0.016(6)
C10 0.131(9) 0.147(9) 0.107(8) -0.033(8) -0.035(7) 0.049(8)
C11 0.181(11) 0.147(10) 0.120(9) -0.013(8) -0.048(9) 0.071(9)
C12 0.247(12) 0.156(10) 0.132(9) -0.021(8) -0.030(9) 0.074(10)
C13 0.260(14) 0.188(12) 0.143(11) -0.034(10) -0.013(11) 0.069(11)
C14 0.274(14) 0.194(12) 0.138(10) -0.044(10) -0.005(11) 0.079(11)
N1 0.285(13) 0.171(11) 0.139(10) -0.076(8) 0.014(10) 0.072(11)
C15 0.297(15) 0.149(11) 0.158(11) -0.061(10) -0.009(11) 0.050(11)
C16 0.290(14) 0.147(10) 0.139(10) -0.029(9) -0.010(11) 0.045(11)
C17 0.31(2) 0.24(2) 0.154(18) -0.054(16) 0.018(17) 0.02(2)
C18 0.084(7) 0.087(7) 0.057(6) 0.013(6) 0.001(6) -0.005(6)
C19 0.101(6) 0.084(6) 0.059(6) -0.009(5) -0.010(5) -0.010(5)
C20 0.134(8) 0.085(7) 0.077(7) 0.005(6) -0.033(6) -0.005(6)
C21 0.139(8) 0.104(7) 0.087(7) 0.007(6) -0.039(7) 0.004(7)
C22 0.112(7) 0.124(7) 0.062(6) -0.020(6) -0.037(6) 0.012(6)
C23 0.106(7) 0.131(8) 0.073(6) -0.003(7) -0.020(6) -0.023(7)
C24 0.107(7) 0.121(7) 0.081(6) -0.001(7) -0.017(6) -0.026(7)
C25 0.120(8) 0.129(9) 0.078(7) -0.025(6) -0.041(7) 0.013(7)
C26 0.166(10) 0.190(11) 0.091(8) 0.002(8) -0.030(8) 0.005(9)
C27 0.227(11) 0.208(11) 0.112(9) 0.014(9) -0.010(9) -0.022(10)
C28 0.265(13) 0.188(12) 0.137(10) 0.040(10) -0.022(11) -0.023(11)
C29 0.264(13) 0.185(12) 0.136(10) 0.044(10) -0.013(11) -0.027(11)
N2 0.232(12) 0.174(11) 0.109(9) 0.015(8) -0.013(8) -0.021(10)
C30 0.234(13) 0.198(12) 0.097(8) 0.024(10) 0.004(9) 0.004(11)
C31 0.244(13) 0.212(12) 0.120(9) 0.028(10) -0.009(10) -0.014(11)
C32 0.155(13) 0.140(12) 0.079(9) -0.010(8) 0.003(9) -0.014(11)
C1_2 0.057(5) 0.072(5) 0.066(5) 0.002(5) 0.010(4) 0.002(4)
C2_2 0.046(5) 0.062(5) 0.063(6) 0.007(4) 0.004(4) -0.002(4)
C3_2 0.062(5) 0.044(5) 0.056(5) 0.006(4) 0.001(4) 0.001(4)
C4_2 0.073(5) 0.054(5) 0.064(5) -0.002(4) 0.018(5) 0.013(4)
C5_2 0.064(5) 0.063(5) 0.061(6) -0.004(5) 0.012(5) -0.006(4)
C6_2 0.057(5) 0.055(5) 0.070(5) -0.006(4) 0.003(4) 0.017(4)
C7_2 0.048(4) 0.064(5) 0.063(5) -0.006(4) 0.005(4) 0.003(4)
C8_2 0.065(6) 0.052(5) 0.070(6) 0.004(5) 0.001(5) 0.001(5)
C9_2 0.061(5) 0.059(5) 0.056(5) -0.004(4) 0.001(4) 0.000(4)
C10_2 0.046(5) 0.058(5) 0.071(5) -0.004(4) -0.007(4) 0.006(4)
C11_2 0.046(4) 0.073(5) 0.067(5) -0.001(4) -0.005(5) 0.004(4)
C12_2 0.056(5) 0.068(5) 0.058(5) -0.006(4) 0.003(4) -0.001(4)
C13_2 0.062(5) 0.072(6) 0.060(6) -0.009(5) -0.002(5) 0.012(5)
C14_2 0.054(5) 0.072(5) 0.055(5) -0.003(4) -0.001(4) 0.012(4)
C15_2 0.070(5) 0.061(5) 0.064(6) -0.001(4) 0.011(5) 0.012(4)
C16_2 0.060(5) 0.070(6) 0.058(6) -0.002(5) 0.001(5) 0.000(5)
C17_2 0.053(5) 0.072(5) 0.064(5) 0.004(5) -0.008(4) 0.002(4)
C18_2 0.057(5) 0.064(5) 0.062(5) -0.007(4) 0.003(4) 0.002(4)
C19_2 0.056(5) 0.057(5) 0.053(5) -0.004(5) -0.002(4) 0.000(4)
C20_2 0.071(5) 0.058(5) 0.066(6) -0.009(4) -0.016(5) 0.008(4)
C21_2 0.049(5) 0.047(5) 0.052(5) -0.001(4) 0.001(4) 0.018(4)
C22_2 0.075(6) 0.049(5) 0.062(5) -0.003(4) -0.010(5) -0.002(4)
C23_2 0.055(5) 0.071(5) 0.065(6) -0.004(5) -0.006(5) 0.009(4)
C24_2 0.051(5) 0.066(5) 0.072(5) -0.027(5) -0.008(4) -0.005(4)
N1_2 0.070(4) 0.053(4) 0.066(5) -0.011(4) 0.004(4) 0.004(4)
N2_2 0.060(4) 0.054(4) 0.063(5) 0.010(4) -0.010(4) 0.006(4)
N3_2 0.072(4) 0.059(5) 0.059(4) -0.003(4) 0.014(4) 0.006(4)
N4_2 0.072(5) 0.052(4) 0.061(5) -0.009(4) -0.003(4) 0.009(4)
N5_2 0.062(4) 0.056(4) 0.062(4) 0.003(4) 0.001(4) 0.014(4)
N6_2 0.051(4) 0.049(4) 0.057(5) -0.002(4) -0.007(4) 0.013(3)
N7_2 0.051(4) 0.058(4) 0.061(4) -0.008(4) -0.006(3) 0.005(3)
N8_2 0.041(4) 0.077(5) 0.075(5) 0.001(4) -0.009(4) 0.004(3)
N9_2 0.048(4) 0.069(4) 0.056(4) -0.006(4) -0.003(3) 0.009(3)
N10_2 0.049(4) 0.071(4) 0.055(4) -0.011(4) -0.008(3) -0.004(3)
N11_2 0.059(4) 0.066(4) 0.057(5) 0.002(4) 0.003(4) 0.011(4)
N12_2 0.060(4) 0.073(5) 0.060(5) -0.012(4) -0.009(4) -0.004(4)
N13_2 0.065(4) 0.054(4) 0.054(4) 0.000(3) 0.001(3) 0.011(3)
N14_2 0.067(4) 0.055(4) 0.057(4) -0.001(4) 0.001(3) 0.008(4)
N15_2 0.061(4) 0.049(4) 0.065(5) -0.017(4) -0.003(4) 0.000(3)
N16_2 0.047(4) 0.069(4) 0.058(4) -0.007(4) -0.008(3) 0.003(3)
O1_2 0.077(5) 0.066(4) 0.070(5) 0.011(4) -0.001(4) -0.008(3)
O2_2 0.090(5) 0.080(5) 0.067(5) -0.002(4) -0.001(4) 0.019(4)
O3_2 0.072(4) 0.060(4) 0.049(4) 0.001(3) -0.004(3) 0.008(3)
O4_2 0.056(4) 0.087(5) 0.058(4) -0.010(3) -0.001(3) 0.002(3)
O5_2 0.068(5) 0.126(6) 0.045(4) -0.004(4) -0.002(3) 0.009(4)
O6_2 0.079(5) 0.079(5) 0.054(4) -0.005(4) 0.000(4) 0.000(4)
O7_2 0.060(4) 0.058(4) 0.065(4) 0.000(3) -0.021(3) 0.002(3)
O8_2 0.066(4) 0.064(4) 0.062(4) 0.001(3) 0.004(3) 0.016(3)
I1_3 0.0883(14) 0.0574(12) 0.1083(18) 0.000 0.000 0.000
I2_3 0.126(3) 0.090(2) 0.088(3) -0.002(2) 0.002(2) 0.045(3)
I3_3 0.0582(10) 0.416(5) 0.0640(11) 0.000 0.000 0.0441(19)
I4_3 0.0500(7) 0.1697(15) 0.0583(8) 0.000 0.000 -0.0224(8)
I5_3 0.238(2) 0.0668(9) 0.0505(8) 0.000 0.000 -0.0644(11)
I6_3 0.0510(17) 0.130(3) 0.091(2) 0.000 0.000 0.0309(18)
I7_3 0.127(5) 0.055(4) 0.059(4) 0.029(3) -0.008(3) -0.029(3)
I8_3 0.071(5) 0.108(6) 0.034(4) 0.016(3) -0.027(3) -0.058(4)
C1_4 0.093(6) 0.071(5) 0.064(5) -0.002(5) 0.005(5) -0.015(5)
C2_4 0.072(5) 0.068(5) 0.064(5) -0.009(4) 0.011(5) -0.008(4)
C3_4 0.086(6) 0.072(6) 0.057(6) -0.004(5) -0.005(5) -0.015(5)
C4_4 0.086(6) 0.076(6) 0.050(5) -0.018(5) 0.003(5) -0.018(5)
C5_4 0.081(6) 0.077(6) 0.063(6) 0.002(5) 0.009(5) -0.002(5)
C6_4 0.081(6) 0.070(6) 0.055(6) 0.017(5) 0.012(5) -0.016(5)
C7_4 0.082(6) 0.071(5) 0.061(5) 0.004(5) 0.002(5) -0.016(5)
C8_4 0.084(6) 0.077(5) 0.054(5) 0.005(5) 0.003(5) -0.023(5)
C9_4 0.065(5) 0.068(5) 0.053(5) 0.003(4) 0.002(4) 0.010(4)
C10_4 0.068(5) 0.058(5) 0.051(5) 0.010(4) -0.005(4) 0.009(4)
C11_4 0.083(6) 0.070(6) 0.058(6) 0.007(5) -0.004(5) -0.005(5)
C12_4 0.095(6) 0.071(6) 0.058(6) -0.002(5) -0.011(5) 0.003(5)
C13_4 0.076(6) 0.074(6) 0.060(6) 0.002(5) -0.007(5) -0.026(5)
C14_4 0.069(6) 0.062(6) 0.062(6) 0.008(5) 0.016(5) 0.002(5)
C15_4 0.065(5) 0.053(5) 0.056(6) -0.007(4) 0.002(5) 0.007(4)
C16_4 0.078(6) 0.091(6) 0.057(5) 0.015(5) 0.007(5) -0.017(5)
C17_4 0.085(6) 0.065(5) 0.050(5) 0.007(4) 0.006(5) -0.016(5)
C18_4 0.076(5) 0.068(5) 0.045(5) 0.007(4) 0.000(4) -0.018(4)
C19_4 0.072(5) 0.069(5) 0.046(5) -0.005(4) 0.002(4) -0.011(4)
C20_4 0.077(6) 0.066(6) 0.073(6) -0.001(5) -0.017(5) -0.003(5)
C21_4 0.067(5) 0.066(5) 0.055(5) 0.002(4) -0.005(5) -0.003(5)
C22_4 0.073(6) 0.074(6) 0.050(5) 0.001(4) 0.004(4) -0.011(5)
C23_4 0.073(6) 0.065(5) 0.059(5) 0.005(5) 0.013(5) -0.001(5)
C24_4 0.069(6) 0.081(6) 0.059(6) -0.010(5) 0.005(5) 0.004(5)
N1_4 0.086(5) 0.076(5) 0.061(5) -0.004(4) 0.001(4) -0.003(4)
N2_4 0.080(5) 0.074(5) 0.047(4) -0.008(4) -0.003(4) -0.005(4)
N3_4 0.085(5) 0.065(5) 0.063(5) -0.004(4) 0.005(4) -0.013(4)
N4_4 0.084(5) 0.075(5) 0.056(5) -0.010(4) 0.007(4) -0.008(4)
N5_4 0.083(5) 0.073(5) 0.064(5) 0.009(4) 0.000(4) -0.008(4)
N6_4 0.080(5) 0.070(5) 0.054(4) 0.017(4) 0.010(4) -0.012(4)
N8_4 0.075(5) 0.066(5) 0.056(5) -0.005(4) -0.001(4) -0.009(4)
N9_4 0.075(5) 0.068(5) 0.051(4) 0.001(4) 0.008(4) 0.001(4)
N10_4 0.089(5) 0.066(5) 0.057(4) -0.006(4) 0.001(4) -0.019(4)
N11_4 0.074(5) 0.065(4) 0.055(4) 0.005(4) -0.006(4) -0.014(4)
N12_4 0.059(4) 0.059(4) 0.054(4) 0.004(3) 0.004(4) 0.000(3)
N13_4 0.066(4) 0.073(5) 0.051(4) 0.004(4) 0.003(4) -0.004(4)
N14_4 0.071(5) 0.083(5) 0.048(4) -0.011(4) -0.003(4) -0.021(4)
N15_4 0.065(4) 0.060(4) 0.049(4) 0.007(3) 0.010(4) -0.010(3)
N17_4 0.075(5) 0.074(5) 0.052(4) -0.001(4) -0.002(4) -0.005(4)
N18_4 0.076(5) 0.066(4) 0.051(4) 0.008(4) 0.001(4) -0.016(4)
O1_4 0.099(5) 0.094(5) 0.050(4) 0.006(4) 0.012(4) -0.024(4)
O2_4 0.082(5) 0.069(5) 0.076(5) -0.008(4) 0.007(4) -0.018(3)
O3_4 0.100(5) 0.105(6) 0.059(5) -0.009(4) 0.000(4) -0.012(5)
O4_4 0.084(5) 0.079(5) 0.052(5) 0.011(4) -0.011(4) -0.019(4)
O5_4 0.116(6) 0.094(5) 0.055(5) 0.002(4) -0.024(4) -0.022(5)
O6_4 0.081(4) 0.055(4) 0.049(4) -0.002(3) -0.002(3) 0.009(3)
O7_4 0.094(5) 0.086(5) 0.055(4) -0.005(4) -0.006(4) -0.004(4)
O8_4 0.086(4) 0.070(4) 0.039(3) -0.002(3) 0.020(3) -0.003(3)

loop_
_atom_type_symbol
_atom_type_description
_atom_type_scat_dispersion_real
_atom_type_scat_dispersion_imag
_atom_type_scat_source
C C 0.0033 0.0016 'International Tables Vol C Tables 4.2.6.8 and 6.1.1.4'
H H 0.0000 0.0000 'International Tables Vol C Tables 4.2.6.8 and 6.1.1.4'
N N 0.0061 0.0033 'International Tables Vol C Tables 4.2.6.8 and 6.1.1.4'
O O 0.0106 0.0060 'International Tables Vol C Tables 4.2.6.8 and 6.1.1.4'
I I -0.4742 1.8119 'International Tables Vol C Tables 4.2.6.8 and 6.1.1.4'

loop_
_geom_angle_atom_site_label_1
_geom_angle_atom_site_label_2
_geom_angle_atom_site_label_3
_geom_angle
_geom_angle_site_symmetry_1
_geom_angle_site_symmetry_3
_geom_angle_publ_flag
C1 C1 C2 121.6(5) 2_675 . ?
C1 C1 C19 119.4(5) 2_675 . ?
C2 C1 C19 118.8(9) . . ?
C3 C2 C1 115.3(8) . . ?
C3 C2 C18 122.5(9) . . ?
C1 C2 C18 122.3(9) . . ?
C2 C3 C3 123.0(5) . 2_675 ?
C2 C3 C4 121.1(7) . . ?
C3 C3 C4 115.9(4) 2_675 . ?
C5 C4 C9 120.0 . . ?
C5 C4 C3 119.1(5) . . ?
C9 C4 C3 119.2(5) . . ?
C4 C5 C6 120.0 . . ?
C7 C6 C5 120.0 . . ?
C6 C7 C8 120.0 . . ?
C6 C7 C10 116.6(4) . . ?
C8 C7 C10 123.0(4) . . ?
C9 C8 C7 120.0 . . ?
C8 C9 C4 120.0 . . ?
C11 C10 C7 117.2(9) . . ?
C10 C11 C12 117.0(9) . . ?
C13 C12 C16 120.0 . . ?
C13 C12 C11 123.0(5) . . ?
C16 C12 C11 117.0(5) . . ?
C12 C13 C14 120.0 . . ?
N1 C14 C13 120.0 . . ?
C14 N1 C15 120.0 . . ?
C14 N1 C17 118.4(5) . . ?
C15 N1 C17 121.6(5) . . ?
N1 C15 C16 120.0 . . ?
C15 C16 C12 120.0 . . ?
C20 C19 C24 120.0 . . ?
C20 C19 C1 117.0(6) . . ?
C24 C19 C1 121.3(6) . . ?
C21 C20 C19 120.0 . . ?
C20 C21 C22 120.0 . . ?
C23 C22 C21 120.0 . . ?
C23 C22 C25 120.6(8) . . ?
C21 C22 C25 118.2(7) . . ?
C24 C23 C22 120.0 . . ?
C23 C24 C19 120.0 . . ?
C26 C25 C22 127.1(16) . . ?
C25 C26 C27 135.9(19) . . ?
C28 C27 C31 120.0 . . ?
C28 C27 C26 111.7(13) . . ?
C31 C27 C26 128.2(13) . . ?
C27 C28 C29 120.0 . . ?
N2 C29 C28 120.0 . . ?
C29 N2 C30 120.0 . . ?
C29 N2 C32 126.1(11) . . ?
C30 N2 C32 110.0(10) . . ?
N2 C30 C31 120.0 . . ?
C30 C31 C27 120.0 . . ?
N1_2 C1_2 N5_2 117.0(8) . . ?
N1_2 C1_2 C2_2 106.9(8) . . ?
N5_2 C1_2 C2_2 101.8(7) . . ?
N6_2 C2_2 N2_2 116.7(8) 2_675 . ?
N6_2 C2_2 C1_2 106.5(7) 2_675 . ?
N2_2 C2_2 C1_2 98.4(7) . . ?
N2_2 C3_2 O1_2 128.6(9) . . ?
N2_2 C3_2 N1_2 111.2(9) . . ?
O1_2 C3_2 N1_2 120.1(9) . . ?
N3_2 C4_2 N1_2 116.6(8) . . ?
N4_2 C5_2 O2_2 123.4(9) . . ?
N4_2 C5_2 N3_2 113.0(9) . . ?
O2_2 C5_2 N3_2 123.6(9) . . ?
N4_2 C6_2 N13_2 118.7(8) . . ?
N4_2 C6_2 C7_2 103.0(7) . . ?
N13_2 C6_2 C7_2 102.3(7) . . ?
N3_2 C7_2 N14_2 115.0(7) . . ?
N3_2 C7_2 C6_2 107.5(7) . . ?
N14_2 C7_2 C6_2 102.8(7) . . ?
O3_2 C8_2 N5_2 126.1(9) . . ?
O3_2 C8_2 N6_2 124.3(9) . 2_675 ?
N5_2 C8_2 N6_2 109.6(9) . 2_675 ?
N6_2 C9_2 N7_2 112.0(7) . . ?
N8_2 C10_2 N16_2 110.8(8) . . ?
N10_2 C11_2 N8_2 112.7(8) . . ?
N10_2 C11_2 C12_2 102.2(7) . . ?
N8_2 C11_2 C12_2 101.8(7) . . ?
N9_2 C12_2 N7_2 113.7(7) . . ?
N9_2 C12_2 C11_2 106.0(7) . . ?
N7_2 C12_2 C11_2 103.9(7) . . ?
N9_2 C13_2 N2_2 108.9(7) . 2_675 ?
O5_2 C14_2 N9_2 123.0(8) . . ?
O5_2 C14_2 N10_2 131.1(9) . . ?
N9_2 C14_2 N10_2 105.8(8) . . ?
N11_2 C15_2 N4_2 112.4(8) . . ?
O6_2 C16_2 N11_2 124.3(10) . . ?
O6_2 C16_2 N12_2 126.6(10) . . ?
N11_2 C16_2 N12_2 108.5(9) . . ?
N16_2 C17_2 N12_2 115.9(8) . . ?
N16_2 C17_2 C18_2 106.8(8) . . ?
N12_2 C17_2 C18_2 103.5(8) . . ?
N11_2 C18_2 N15_2 115.9(8) . . ?
N11_2 C18_2 C17_2 104.1(8) . . ?
N15_2 C18_2 C17_2 100.9(8) . . ?
O7_2 C19_2 N14_2 125.8(9) . . ?
O7_2 C19_2 N13_2 124.6(9) . . ?
N14_2 C19_2 N13_2 109.6(9) . . ?
N15_2 C20_2 N13_2 113.0(8) . . ?
O8_2 C21_2 N15_2 128.6(9) . . ?
O8_2 C21_2 N16_2 126.5(9) . . ?
N15_2 C21_2 N16_2 104.9(8) . . ?
N5_2 C22_2 N14_2 113.1(8) . . ?
O4_2 C23_2 N7_2 126.2(9) . . ?
O4_2 C23_2 N8_2 126.9(9) . . ?
N7_2 C23_2 N8_2 106.8(8) . . ?
N10_2 C24_2 N12_2 112.9(7) . . ?
C4_2 N1_2 C3_2 128.2(8) . . ?
C4_2 N1_2 C1_2 123.9(8) . . ?
C3_2 N1_2 C1_2 107.4(7) . . ?
C3_2 N2_2 C2_2 115.9(8) . . ?
C3_2 N2_2 C13_2 123.8(8) . 2_675 ?
C2_2 N2_2 C13_2 115.4(7) . 2_675 ?
C4_2 N3_2 C5_2 125.3(8) . . ?
C4_2 N3_2 C7_2 126.6(8) . . ?
C5_2 N3_2 C7_2 103.7(8) . . ?
C5_2 N4_2 C6_2 112.7(8) . . ?
C5_2 N4_2 C15_2 123.8(8) . . ?
C6_2 N4_2 C15_2 121.5(8) . . ?
C8_2 N5_2 C22_2 123.9(8) . . ?
C8_2 N5_2 C1_2 110.8(7) . . ?
C22_2 N5_2 C1_2 119.0(7) . . ?
C2_2 N6_2 C8_2 110.7(7) 2_675 2_675 ?
C2_2 N6_2 C9_2 125.3(7) 2_675 . ?
C8_2 N6_2 C9_2 119.7(8) 2_675 . ?
C23_2 N7_2 C12_2 114.1(7) . . ?
C23_2 N7_2 C9_2 120.4(8) . . ?
C12_2 N7_2 C9_2 122.3(7) . . ?
C23_2 N8_2 C10_2 121.9(8) . . ?
C23_2 N8_2 C11_2 112.9(7) . . ?
C10_2 N8_2 C11_2 122.5(7) . . ?
C14_2 N9_2 C12_2 110.2(7) . . ?
C14_2 N9_2 C13_2 120.1(8) . . ?
C12_2 N9_2 C13_2 123.5(8) . . ?
C11_2 N10_2 C14_2 115.4(7) . . ?
C11_2 N10_2 C24_2 126.0(8) . . ?
C14_2 N10_2 C24_2 116.3(8) . . ?
C16_2 N11_2 C18_2 110.8(8) . . ?
C16_2 N11_2 C15_2 124.3(9) . . ?
C18_2 N11_2 C15_2 122.2(8) . . ?
C16_2 N12_2 C17_2 112.4(8) . . ?
C16_2 N12_2 C24_2 118.0(8) . . ?
C17_2 N12_2 C24_2 128.2(8) . . ?
C19_2 N13_2 C20_2 124.1(8) . . ?
C19_2 N13_2 C6_2 112.1(7) . . ?
C20_2 N13_2 C6_2 122.2(7) . . ?
C19_2 N14_2 C22_2 126.2(8) . . ?
C19_2 N14_2 C7_2 112.6(8) . . ?
C22_2 N14_2 C7_2 117.9(7) . . ?
C21_2 N15_2 C20_2 118.6(9) . . ?
C21_2 N15_2 C18_2 114.5(7) . . ?
C20_2 N15_2 C18_2 124.4(8) . . ?
C17_2 N16_2 C10_2 127.4(8) . . ?
C17_2 N16_2 C21_2 112.4(7) . . ?
C10_2 N16_2 C21_2 116.9(8) . . ?
N3_4 C1_4 N1_4 111.7(9) . . ?
N3_4 C1_4 C2_4 107.9(8) . . ?
N1_4 C1_4 C2_4 102.7(8) . . ?
N2_4 C2_4 N4_4 115.4(8) . . ?
N2_4 C2_4 C1_4 106.1(9) . . ?
N4_4 C2_4 C1_4 103.2(8) . . ?
O1_4 C3_4 N2_4 127.2(10) . . ?
O1_4 C3_4 N1_4 125.3(10) . . ?
N2_4 C3_4 N1_4 107.4(9) . . ?
O2_4 C4_4 N4_4 124.4(10) . . ?
O2_4 C4_4 N3_4 126.2(9) . . ?
N4_4 C4_4 N3_4 109.3(9) . . ?
N5_4 C5_4 N1_4 109.3(8) . . ?
O3_4 C6_4 N5_4 124.4(10) . . ?
O3_4 C6_4 N6_4 127.1(10) . . ?
N5_4 C6_4 N6_4 108.4(11) . . ?
N6_4 C7_4 N11_4 118.3(9) . . ?
N6_4 C7_4 C8_4 104.6(8) . . ?
N11_4 C7_4 C8_4 103.7(8) . . ?
N10_4 C8_4 N5_4 117.5(8) . . ?
N10_4 C8_4 C7_4 101.8(8) . . ?
N5_4 C8_4 C7_4 99.8(8) . . ?
N12_4 C9_4 N8_4 111.8(8) . . ?
N12_4 C9_4 C10_4 102.5(7) . . ?
N8_4 C9_4 C10_4 102.1(7) . . ?
N13_4 C10_4 N9_4 117.0(8) . . ?
N13_4 C10_4 C9_4 101.3(7) . . ?
N9_4 C10_4 C9_4 104.2(7) . . ?
O4_4 C11_4 N8_4 126.6(10) . . ?
O4_4 C11_4 N9_4 125.2(10) . . ?
N8_4 C11_4 N9_4 108.3(10) . . ?
N3_4 C12_4 N10_4 113.0(8) . . ?
O5_4 C13_4 N11_4 127.3(11) . . ?
O5_4 C13_4 N10_4 125.5(11) . . ?
N11_4 C13_4 N10_4 107.3(10) . . ?
N4_4 C14_4 N12_4 110.6(8) 2_675 . ?
O6_4 C15_4 N13_4 125.6(9) . . ?
O6_4 C15_4 N12_4 124.7(9) . . ?
N13_4 C15_4 N12_4 109.5(9) . . ?
N6_4 C16_4 N14_4 116.2(8) . . ?
O7_4 C17_4 N14_4 124.8(10) . . ?
O7_4 C17_4 N15_4 123.5(10) . . ?
N14_4 C17_4 N15_4 111.4(9) . . ?
N15_4 C18_4 N18_4 110.0(7) . . ?
N15_4 C18_4 C19_4 106.9(8) . . ?
N18_4 C18_4 C19_4 96.9(8) . . ?
N17_4 C19_4 N14_4 116.9(8) . . ?
N17_4 C19_4 C18_4 109.5(8) . . ?
N14_4 C19_4 C18_4 99.2(8) . . ?
N17_4 C20_4 N11_4 114.4(9) . . ?
O8_4 C21_4 N17_4 128.3(10) . . ?
O8_4 C21_4 N18_4 122.6(10) . . ?
N17_4 C21_4 N18_4 108.4(8) . . ?
N18_4 C22_4 N13_4 113.7(8) . . ?
N9_4 C23_4 N15_4 110.2(8) . . ?
N2_4 C24_4 N8_4 112.9(8) . 2_675 ?
C3_4 N1_4 C1_4 110.6(8) . . ?
C3_4 N1_4 C5_4 117.8(8) . . ?
C1_4 N1_4 C5_4 125.2(8) . . ?
C3_4 N2_4 C24_4 122.8(9) . . ?
C3_4 N2_4 C2_4 112.6(9) . . ?
C24_4 N2_4 C2_4 122.5(9) . . ?
C12_4 N3_4 C4_4 120.9(8) . . ?
C12_4 N3_4 C1_4 125.7(9) . . ?
C4_4 N3_4 C1_4 108.8(8) . . ?
C4_4 N4_4 C14_4 122.7(9) . 2_675 ?
C4_4 N4_4 C2_4 110.3(8) . . ?
C14_4 N4_4 C2_4 124.9(9) 2_675 . ?
C6_4 N5_4 C5_4 123.2(9) . . ?
C6_4 N5_4 C8_4 113.1(9) . . ?
C5_4 N5_4 C8_4 118.4(9) . . ?
C6_4 N6_4 C16_4 120.6(9) . . ?
C6_4 N6_4 C7_4 113.9(9) . . ?
C16_4 N6_4 C7_4 123.4(10) . . ?
C11_4 N8_4 C24_4 123.8(9) . 2_675 ?
C11_4 N8_4 C9_4 113.0(9) . . ?
C24_4 N8_4 C9_4 122.5(8) 2_675 . ?
C23_4 N9_4 C11_4 123.1(9) . . ?
C23_4 N9_4 C10_4 121.8(8) . . ?
C11_4 N9_4 C10_4 112.2(9) . . ?
C8_4 N10_4 C13_4 113.5(9) . . ?
C8_4 N10_4 C12_4 121.4(9) . . ?
C13_4 N10_4 C12_4 121.1(9) . . ?
C13_4 N11_4 C7_4 113.3(9) . . ?
C13_4 N11_4 C20_4 119.7(9) . . ?
C7_4 N11_4 C20_4 123.8(8) . . ?
C15_4 N12_4 C9_4 110.1(8) . . ?
C15_4 N12_4 C14_4 122.6(8) . . ?
C9_4 N12_4 C14_4 122.4(8) . . ?
C15_4 N13_4 C10_4 115.3(9) . . ?
C15_4 N13_4 C22_4 123.5(8) . . ?
C10_4 N13_4 C22_4 119.7(8) . . ?
C17_4 N14_4 C16_4 125.4(8) . . ?
C17_4 N14_4 C19_4 111.7(9) . . ?
C16_4 N14_4 C19_4 118.1(8) . . ?
C17_4 N15_4 C18_4 108.1(8) . . ?
C17_4 N15_4 C23_4 124.5(8) . . ?
C18_4 N15_4 C23_4 120.5(8) . . ?
C21_4 N17_4 C20_4 123.7(9) . . ?
C21_4 N17_4 C19_4 111.3(8) . . ?
C20_4 N17_4 C19_4 123.0(9) . . ?
C21_4 N18_4 C22_4 123.5(8) . . ?
C21_4 N18_4 C18_4 113.7(8) . . ?
C22_4 N18_4 C18_4 120.9(8) . . ?

loop_
_geom_bond_atom_site_label_1
_geom_bond_atom_site_label_2
_geom_bond_distance
_geom_bond_site_symmetry_2
_geom_bond_publ_flag
C1 C1 1.41(2) 2_675 ?
C1 C2 1.423(14) . ?
C1 C19 1.542(12) . ?
C2 C3 1.378(10) . ?
C2 C18 1.557(11) . ?
C3 C3 1.397(12) 2_675 ?
C3 C4 1.547(10) . ?
C4 C5 1.3900 . ?
C4 C9 1.3900 . ?
C5 C6 1.3900 . ?
C6 C7 1.3900 . ?
C7 C8 1.3900 . ?
C7 C10 1.507(8) . ?
C8 C9 1.3900 . ?
C10 C11 1.140(10) . ?
C11 C12 1.496(9) . ?
C12 C13 1.3900 . ?
C12 C16 1.3900 . ?
C13 C14 1.3900 . ?
C14 N1 1.3900 . ?
N1 C15 1.3900 . ?
N1 C17 1.441(19) . ?
C15 C16 1.3900 . ?
C19 C20 1.3900 . ?
C19 C24 1.3900 . ?
C20 C21 1.3900 . ?
C21 C22 1.3900 . ?
C22 C23 1.3900 . ?
C22 C25 1.516(11) . ?
C23 C24 1.3900 . ?
C25 C26 1.21(2) . ?
C26 C27 1.546(18) . ?
C27 C28 1.3900 . ?
C27 C31 1.3900 . ?
C28 C29 1.3900 . ?
C29 N2 1.3900 . ?
N2 C30 1.3900 . ?
N2 C32 1.473(11) . ?
C30 C31 1.3900 . ?
C1_2 N1_2 1.455(12) . ?
C1_2 N5_2 1.501(11) . ?
C1_2 C2_2 1.534(9) . ?
C2_2 N6_2 1.393(12) 2_675 ?
C2_2 N2_2 1.507(14) . ?
C3_2 N2_2 1.231(12) . ?
C3_2 O1_2 1.263(11) . ?
C3_2 N1_2 1.409(12) . ?
C4_2 N3_2 1.365(12) . ?
C4_2 N1_2 1.384(11) . ?
C5_2 N4_2 1.314(12) . ?
C5_2 O2_2 1.326(11) . ?
C5_2 N3_2 1.396(12) . ?
C6_2 N4_2 1.377(11) . ?
C6_2 N13_2 1.509(12) . ?
C6_2 C7_2 1.512(10) . ?
C7_2 N3_2 1.452(11) . ?
C7_2 N14_2 1.494(11) . ?
C8_2 O3_2 1.224(11) . ?
C8_2 N5_2 1.331(12) . ?
C8_2 N6_2 1.407(12) 2_675 ?
C9_2 N6_2 1.424(11) . ?
C9_2 N7_2 1.530(11) . ?
C10_2 N8_2 1.441(11) . ?
C10_2 N16_2 1.445(12) . ?
C11_2 N10_2 1.385(11) . ?
C11_2 N8_2 1.503(12) . ?
C11_2 C12_2 1.553(10) . ?
C12_2 N9_2 1.445(11) . ?
C12_2 N7_2 1.460(11) . ?
C13_2 N9_2 1.446(11) . ?
C13_2 N2_2 1.580(12) 2_675 ?
C14_2 O5_2 1.187(11) . ?
C14_2 N9_2 1.401(12) . ?
C14_2 N10_2 1.413(12) . ?
C15_2 N11_2 1.446(13) . ?
C15_2 N4_2 1.506(12) . ?
C16_2 O6_2 1.186(11) . ?
C16_2 N11_2 1.367(13) . ?
C16_2 N12_2 1.372(13) . ?
C17_2 N16_2 1.377(12) . ?
C17_2 N12_2 1.399(11) . ?
C17_2 C18_2 1.547(10) . ?
C18_2 N11_2 1.422(14) . ?
C18_2 N15_2 1.476(14) . ?
C19_2 O7_2 1.197(10) . ?
C19_2 N14_2 1.323(12) . ?
C19_2 N13_2 1.329(11) . ?
C20_2 N15_2 1.435(12) . ?
C20_2 N13_2 1.456(12) . ?
C21_2 O8_2 1.207(10) . ?
C21_2 N15_2 1.357(13) . ?
C21_2 N16_2 1.451(12) . ?
C22_2 N5_2 1.415(12) . ?
C22_2 N14_2 1.493(12) . ?
C23_2 O4_2 1.203(11) . ?
C23_2 N7_2 1.373(12) . ?
C23_2 N8_2 1.383(12) . ?
C24_2 N10_2 1.435(11) . ?
C24_2 N12_2 1.455(11) . ?
I2_3 I2_3 1.463(9) 2_775 ?
I6_3 I6_3 2.627(6) 3_556 ?
C1_4 N3_4 1.441(13) . ?
C1_4 N1_4 1.479(13) . ?
C1_4 C2_4 1.501(15) . ?
C2_4 N2_4 1.421(12) . ?
C2_4 N4_4 1.475(12) . ?
C3_4 O1_4 1.257(12) . ?
C3_4 N2_4 1.359(13) . ?
C3_4 N1_4 1.400(13) . ?
C4_4 O2_4 1.192(11) . ?
C4_4 N4_4 1.398(13) . ?
C4_4 N3_4 1.400(13) . ?
C5_4 N5_4 1.452(13) . ?
C5_4 N1_4 1.507(13) . ?
C6_4 O3_4 1.218(14) . ?
C6_4 N5_4 1.351(13) . ?
C6_4 N6_4 1.368(14) . ?
C7_4 N6_4 1.387(13) . ?
C7_4 N11_4 1.444(13) . ?
C7_4 C8_4 1.598(17) . ?
C8_4 N10_4 1.422(12) . ?
C8_4 N5_4 1.481(13) . ?
C9_4 N12_4 1.456(12) . ?
C9_4 N8_4 1.494(12) . ?
C9_4 C10_4 1.576(15) . ?
C10_4 N13_4 1.417(12) . ?
C10_4 N9_4 1.457(12) . ?
C11_4 O4_4 1.189(14) . ?
C11_4 N8_4 1.367(14) . ?
C11_4 N9_4 1.407(14) . ?
C12_4 N3_4 1.392(13) . ?
C12_4 N10_4 1.463(13) . ?
C13_4 O5_4 1.149(13) . ?
C13_4 N11_4 1.349(13) . ?
C13_4 N10_4 1.423(14) . ?
C14_4 N4_4 1.417(13) 2_675 ?
C14_4 N12_4 1.480(12) . ?
C15_4 O6_4 1.275(12) . ?
C15_4 N13_4 1.301(12) . ?
C15_4 N12_4 1.362(12) . ?
C16_4 N6_4 1.376(13) . ?
C16_4 N14_4 1.503(13) . ?
C17_4 O7_4 1.307(11) . ?
C17_4 N14_4 1.321(13) . ?
C17_4 N15_4 1.354(12) . ?
C18_4 N15_4 1.442(12) . ?
C18_4 N18_4 1.536(12) . ?
C18_4 C19_4 1.539(13) . ?
C19_4 N17_4 1.434(12) . ?
C19_4 N14_4 1.509(12) . ?
C20_4 N17_4 1.372(13) . ?
C20_4 N11_4 1.449(13) . ?
C21_4 O8_4 1.187(10) . ?
C21_4 N17_4 1.346(13) . ?
C21_4 N18_4 1.380(13) . ?
C22_4 N18_4 1.482(13) . ?
C22_4 N13_4 1.482(13) . ?
C23_4 N9_4 1.373(13) . ?
C23_4 N15_4 1.453(13) . ?
C24_4 N2_4 1.412(12) . ?
C24_4 N8_4 1.458(13) 2_675 ?
